data_1548380
loop_
_publ_author_name
'He, Xin'
'Xue, Yang'
'Li, Cui-Cui'
'Wang, Yuechao'
'Jiang, Hong'
'Zhao, Liang'

_publ_section_title
;
 Synthesis of stable polymetalated aromatic complexes through
 metal-macrocycle capsule-triggered cyclization.
;
_journal_issue 6
_journal_name_full 'Chemical science'
_journal_page_first 1481
_journal_page_last 1487
_journal_paper_doi 10.1039/c7sc04503d
_journal_volume 9
_journal_year 2018
_chemical_formula_moiety 'C56 H48 Ag5 N17, 2(C F3 O3 S)'
_chemical_formula_sum 'C58 H48 Ag5 F6 N17 O6 S2'
_chemical_formula_weight 1796.60
_space_group_crystal_system orthorhombic
_space_group_IT_number 63
_space_group_name_Hall '-C 2c 2'
_space_group_name_H-M_alt 'C m c m'
_symmetry_space_group_name_Hall '-C 2c 2'
_symmetry_space_group_name_H-M 'C m c m'
_atom_sites_solution_hydrogens geom
_atom_sites_solution_primary direct
_atom_sites_solution_secondary difmap
_audit_creation_date 2017-06-05
_audit_creation_method
;
Olex2 1.2
(compiled 2017.03.28 svn.r3405 for OlexSys, GUI svn.r5337)
;
_audit_update_record
;
2017-06-28 deposited with the CCDC.
2017-12-04 downloaded from the CCDC.
;
_cell_angle_alpha 90.00
_cell_angle_beta 90.00
_cell_angle_gamma 90.00
_cell_formula_units_Z 4
_cell_length_a 12.842(6)
_cell_length_b 21.083(5)
_cell_length_c 25.145(5)
_cell_measurement_reflns_used 12843
_cell_measurement_temperature 173.15(10)
_cell_measurement_theta_max 31.3642
_cell_measurement_theta_min 1.8677
_cell_volume 6808(4)
_computing_molecular_graphics 'Olex2 (Dolomanov et al., 2009)'
_computing_publication_material 'Olex2 (Dolomanov et al., 2009)'
_computing_structure_refinement 'XL (Sheldrick, 2008)'
_computing_structure_solution 'SHELXS-97 (Sheldrick, 1990)'
_diffrn_ambient_temperature 173.15(10)
_diffrn_measured_fraction_theta_full 0.990
_diffrn_measured_fraction_theta_max 0.990
_diffrn_measurement_device_type 'Bruker P4'
_diffrn_measurement_method '\w scans'
_diffrn_radiation_monochromator graphite
_diffrn_radiation_type MoK\a
_diffrn_radiation_wavelength 0.71073
_diffrn_reflns_av_R_equivalents 0.1303
_diffrn_reflns_av_unetI/netI 0.0677
_diffrn_reflns_limit_h_max 16
_diffrn_reflns_limit_h_min -16
_diffrn_reflns_limit_k_max 27
_diffrn_reflns_limit_k_min -27
_diffrn_reflns_limit_l_max 32
_diffrn_reflns_limit_l_min -32
_diffrn_reflns_number 23139
_diffrn_reflns_theta_full 27.63
_diffrn_reflns_theta_max 27.63
_diffrn_reflns_theta_min 1.86
_diffrn_source 'fine-focus sealed tube'
_exptl_absorpt_coefficient_mu 1.551
_exptl_absorpt_correction_T_max 1.0000
_exptl_absorpt_correction_T_min 0.6445
_exptl_absorpt_correction_type multi-scan
_exptl_crystal_colour colorless
_exptl_crystal_density_diffrn 1.753
_exptl_crystal_density_method 'not measured'
_exptl_crystal_description block
_exptl_crystal_F_000 3536
_exptl_crystal_size_max 0.14
_exptl_crystal_size_mid 0.13
_exptl_crystal_size_min 0.11
_refine_diff_density_max 2.525
_refine_diff_density_min -5.077
_refine_diff_density_rms 0.288
_refine_ls_extinction_method none
_refine_ls_goodness_of_fit_ref 1.098
_refine_ls_hydrogen_treatment constr
_refine_ls_matrix_type full
_refine_ls_number_parameters 249
_refine_ls_number_reflns 4196
_refine_ls_number_restraints 52
_refine_ls_restrained_S_all 1.094
_refine_ls_R_factor_all 0.1871
_refine_ls_R_factor_gt 0.1818
_refine_ls_shift/su_max 0.000
_refine_ls_shift/su_mean 0.000
_refine_ls_structure_factor_coef Fsqd
_refine_ls_weighting_details 'calc w=1/[\s^2^(Fo^2^)+(0.0001P)^2^+979.5070P] where P=(Fo^2^+2Fc^2^)/3'
_refine_ls_weighting_scheme calc
_refine_ls_wR_factor_gt 0.3393
_refine_ls_wR_factor_ref 0.3422
_reflns_number_gt 3913
_reflns_number_total 4196
_reflns_threshold_expression >2sigma(I)
_cod_data_source_file c7sc04503d2.cif
_cod_data_source_block y
_cod_depositor_comments 'Adding full bibliography for 1548380--1548386.cif.'
_cod_database_code 1548380
_olex2_refinement_description
;
1. Fixed Uiso
 At 1.2 times of:
  All C(H) groups
 At 1.5 times of:
  All C(H,H,H) groups
2. Restrained distances
 C6-C2
 0.55 with sigma of 0.1
 C2-C4
 2.2 with sigma of 0.1
 N1-C1 \\sim N1-C6
 with sigma of 0.01
3. Rigid bond restraints
 N2, Ag2
 with sigma for 1-2 distances of 0.01 and sigma for 1-3 distances of 0.02
4. Uiso/Uaniso restraints and constraints
N2 \\sim Ag2: within 2A with sigma of 0.01 and sigma for terminal atoms of 0.02
Uanis(C3) \\sim Ueq, Uanis(C17) \\sim Ueq, Uanis(C18) \\sim Ueq, Uanis(C19)
\\sim Ueq, Uanis(C4) \\sim Ueq, : with sigma of 0.01 and sigma for terminal
atoms of 0.02
Uanis(Ag2) \\sim Ueq: with sigma of 0.01 and sigma for terminal atoms of 0.01
Uanis(N1) \\sim Ueq, Uanis(C6) \\sim Ueq: with sigma of 0.001 and sigma for
terminal atoms of 0.001
: with sigma of 0.0005 and sigma for terminal atoms of 0.0005
5. Others
 Fixed Sof: Ag1(0.8) Ag1A(0.1) Ag1B(0.1) Ag2(0.25) N1(0.25) C2(0.25) C3(0.25)
 C6(0.25)
 Fixed Uiso: C2(0.05) C5(0.05)
6.a Me refined with riding coordinates:
 C10(H10A,H10B,H10C), C16(H16A,H16B,H16C)
6.b Aromatic/amide H refined with riding coordinates:
 C8(H8), C9(H9), C12(H12), C13(H13), C14(H14), C18(H18), C19(H19)
;
_olex2_submission_special_instructions 'No special instructions were received'

loop_
_space_group_symop_id
_space_group_symop_operation_xyz
1 'x, y, z'
2 '-x, -y, z+1/2'
3 'x, -y, -z'
4 '-x, y, -z+1/2'
5 'x+1/2, y+1/2, z'
6 '-x+1/2, -y+1/2, z+1/2'
7 'x+1/2, -y+1/2, -z'
8 '-x+1/2, y+1/2, -z+1/2'
9 '-x, -y, -z'
10 'x, y, -z-1/2'
11 '-x, y, z'
12 'x, -y, z-1/2'
13 '-x+1/2, -y+1/2, -z'
14 'x+1/2, y+1/2, -z-1/2'
15 '-x+1/2, y+1/2, z'
16 'x+1/2, -y+1/2, z-1/2'

loop_
_atom_site_label
_atom_site_type_symbol
_atom_site_fract_x
_atom_site_fract_y
_atom_site_fract_z
_atom_site_U_iso_or_equiv
_atom_site_adp_type
_atom_site_occupancy
_atom_site_calc_flag
_atom_site_disorder_group
_atom_site_site_symmetry_order
_atom_site_refinement_flags_posn
_atom_site_refinement_flags_adp
_atom_site_refinement_flags_occupancy
Ag1 Ag 0.6199(2) 0.57372(12) 0.30633(7) 0.0427(6) Uani 0.80 d 1 1 . . .
Ag1A Ag 0.5811(10) 0.5663(6) 0.3076(5) 0.014(2) Uiso 0.10 d 2 1 . . .
Ag1B Ag 0.6607(9) 0.5812(5) 0.3043(5) 0.013(2) Uiso 0.10 d 3 1 . . .
Ag2 Ag 0.4814(2) 0.73560(15) 0.2500 0.0278(10) Uani 0.50 d . 2 S TU P
N1 N 0.625(3) 0.4560(12) 0.2500 0.037(8) Uani 0.50 d . 2 DS TU P
N2 N 0.6716(15) 0.7154(10) 0.2500 0.035(4) Uani 1 d . 2 S TU P
N3 N 0.6593(12) 0.7222(8) 0.3432(6) 0.046(4) Uani 1 d . 1 . . .
N4 N 0.6658(13) 0.6225(8) 0.3784(6) 0.045(4) Uani 1 d . 1 . . .
N5 N 0.6751(13) 0.5151(10) 0.4076(7) 0.059(5) Uani 1 d . 1 . . .
N6 N 0.5000 0.5104(11) 0.4079(8) 0.046(5) Uani 1 d . 2 S T P
C1 C 0.556(3) 0.5061(13) 0.2500 0.076(13) Uani 1 d . 2 DS T P
C2 C 0.544(4) 0.436(2) 0.2500 0.050 Uiso 0.50 d 2 2 DS TU P
C3 C 0.652(4) 0.405(2) 0.2500 0.031(9) Uani 0.50 d . 2 S TU P
C4 C 0.588(3) 0.3382(15) 0.2500 0.067(9) Uani 1 d . 2 DS TU P
C5 C 0.5000 0.307(2) 0.2500 0.050 Uiso 1 d . 4 S TU P
C6 C 0.556(3) 0.4060(15) 0.2500 0.014(6) Uani 0.50 d 1 2 DS TU P
C7 C 0.7177(17) 0.7018(11) 0.2960(7) 0.054(5) Uani 1 d . 1 . . .
C8 C 0.8137(17) 0.6710(14) 0.2968(10) 0.075(8) Uani 1 d . 1 . . .
H8 H 0.8476 0.6624 0.3287 0.090 Uiso 1 calc . 1 R . .
C9 C 0.856(3) 0.654(2) 0.2500 0.078(12) Uani 1 d . 2 S T P
H9 H 0.9162 0.6296 0.2500 0.094 Uiso 1 calc . 2 RS T P
C10 C 0.6635(18) 0.7920(11) 0.3523(9) 0.067(6) Uani 1 d . 1 . . .
H10A H 0.6252 0.8024 0.3839 0.100 Uiso 1 calc . 1 R . .
H10B H 0.6333 0.8136 0.3224 0.100 Uiso 1 calc . 1 R . .
H10C H 0.7346 0.8050 0.3564 0.100 Uiso 1 calc . 1 R . .
C11 C 0.6598(16) 0.6831(11) 0.3877(7) 0.052(5) Uani 1 d . 1 . . .
C12 C 0.6502(18) 0.7091(11) 0.4402(8) 0.057(5) Uani 1 d . 1 . . .
H12 H 0.6437 0.7525 0.4458 0.068 Uiso 1 calc . 1 R . .
C13 C 0.6511(14) 0.6684(11) 0.4803(7) 0.055(5) Uani 1 d . 1 . . .
H13 H 0.6469 0.6838 0.5149 0.066 Uiso 1 calc . 1 R . .
C14 C 0.6584(18) 0.6026(11) 0.4721(7) 0.059(6) Uani 1 d . 1 . . .
H14 H 0.6586 0.5745 0.5007 0.071 Uiso 1 calc . 1 R . .
C15 C 0.6651(13) 0.5810(9) 0.4208(7) 0.040(4) Uani 1 d . 1 . . .
C16 C 0.781(3) 0.493(2) 0.3975(11) 0.138(17) Uani 1 d . 1 . . .
H16A H 0.7793 0.4487 0.3887 0.207 Uiso 1 calc . 1 R . .
H16B H 0.8225 0.4994 0.4287 0.207 Uiso 1 calc . 1 R . .
H16C H 0.8100 0.5165 0.3684 0.207 Uiso 1 calc . 1 R . .
C17 C 0.591(2) 0.4822(11) 0.4028(8) 0.062(6) Uani 1 d . 1 . U .
C18 C 0.597(2) 0.4130(13) 0.3922(10) 0.081(7) Uani 1 d . 1 . U .
H18 H 0.6591 0.3903 0.3884 0.097 Uiso 1 calc . 1 R . .
C19 C 0.5000 0.3876(18) 0.3891(14) 0.074(10) Uani 1 d . 2 S TU P
H19 H 0.5000 0.3440 0.3837 0.089 Uiso 1 calc . 2 RS T P
S1 S 0.5000 0.1790(5) 0.0763(4) 0.072(3) Uani 1 d . 2 S T P
F1 F 0.4216(19) 0.0930(13) 0.0155(9) 0.182(12) Uani 1 d . 1 . . .
F2 F 0.5000 0.1609(17) -0.0268(9) 0.157(14) Uani 1 d . 2 S T P
O1 O 0.5897(17) 0.2172(11) 0.0740(9) 0.119(8) Uani 1 d . 1 . . .
O2 O 0.5000 0.1362(18) 0.1204(13) 0.166(19) Uani 1 d . 2 S T P
C20 C 0.5000 0.129(2) 0.0200(15) 0.078(13) Uani 1 d . 2 S T P

loop_
_atom_site_aniso_label
_atom_site_aniso_U_11
_atom_site_aniso_U_22
_atom_site_aniso_U_33
_atom_site_aniso_U_23
_atom_site_aniso_U_13
_atom_site_aniso_U_12
Ag1 0.0273(12) 0.0665(14) 0.0342(9) -0.0004(8) 0.0010(10) 0.0212(12)
Ag2 0.009(3) 0.0376(14) 0.0374(14) 0.000 0.000 0.0012(11)
N1 0.037(8) 0.037(8) 0.037(8) 0.000 0.000 0.0001(10)
N2 0.026(7) 0.045(11) 0.035(9) 0.000 0.000 0.011(9)
N3 0.037(8) 0.064(10) 0.039(7) -0.010(7) -0.010(7) -0.015(8)
N4 0.044(9) 0.052(9) 0.039(8) 0.003(7) -0.006(7) 0.006(7)
N5 0.039(9) 0.091(14) 0.047(9) 0.002(9) 0.012(8) 0.028(9)
N6 0.053(14) 0.051(13) 0.035(11) 0.004(10) 0.000 0.000
C1 0.15(4) 0.046(15) 0.033(12) 0.000 0.000 0.034(19)
C3 0.034(12) 0.028(12) 0.030(11) 0.000 0.000 -0.001(9)
C4 0.076(12) 0.062(11) 0.064(11) 0.000 0.000 -0.006(9)
C6 0.014(6) 0.014(6) 0.014(6) 0.000 0.000 -0.0001(10)
C7 0.054(12) 0.080(15) 0.028(8) -0.007(9) -0.005(8) -0.014(11)
C8 0.040(11) 0.12(2) 0.064(14) -0.009(14) -0.015(11) -0.012(14)
C9 0.07(2) 0.13(3) 0.036(14) 0.000 0.000 -0.03(2)
C10 0.052(13) 0.092(17) 0.056(12) 0.002(12) 0.000(11) -0.027(13)
C11 0.042(10) 0.083(15) 0.032(8) -0.009(9) -0.008(8) 0.007(11)
C12 0.065(14) 0.062(13) 0.043(10) -0.014(9) 0.009(10) -0.016(11)
C13 0.034(10) 0.100(17) 0.030(8) -0.007(9) 0.000(7) 0.013(11)
C14 0.066(14) 0.077(15) 0.035(9) 0.008(9) -0.008(10) 0.008(12)
C15 0.028(8) 0.052(10) 0.039(8) 0.004(8) 0.007(7) 0.017(8)
C16 0.16(4) 0.19(4) 0.065(17) 0.01(2) 0.03(2) 0.09(3)
C17 0.073(10) 0.065(9) 0.048(8) 0.008(7) 0.003(8) 0.005(8)
C18 0.096(11) 0.080(10) 0.067(10) 0.002(8) -0.001(8) 0.012(9)
C19 0.085(13) 0.072(12) 0.065(12) 0.009(9) 0.000 0.000
S1 0.054(5) 0.081(6) 0.083(6) 0.033(5) 0.000 0.000
F1 0.17(2) 0.23(3) 0.143(19) -0.047(18) -0.007(16) -0.13(2)
F2 0.21(4) 0.21(3) 0.053(13) 0.062(18) 0.000 0.000
O1 0.091(16) 0.129(19) 0.135(19) -0.010(15) 0.043(15) -0.047(14)
O2 0.29(6) 0.12(3) 0.08(2) 0.06(2) 0.000 0.000
C20 0.027(14) 0.14(4) 0.07(2) 0.05(2) 0.000 0.000

loop_
_atom_type_symbol
_atom_type_description
_atom_type_scat_dispersion_real
_atom_type_scat_dispersion_imag
_atom_type_scat_source
C C 0.0033 0.0016 'International Tables Vol C Tables 4.2.6.8 and 6.1.1.4'
H H 0.0000 0.0000 'International Tables Vol C Tables 4.2.6.8 and 6.1.1.4'
Ag Ag -0.8971 1.1015 'International Tables Vol C Tables 4.2.6.8 and 6.1.1.4'
F F 0.0171 0.0103 'International Tables Vol C Tables 4.2.6.8 and 6.1.1.4'
N N 0.0061 0.0033 'International Tables Vol C Tables 4.2.6.8 and 6.1.1.4'
O O 0.0106 0.0060 'International Tables Vol C Tables 4.2.6.8 and 6.1.1.4'
S S 0.1246 0.1234 'International Tables Vol C Tables 4.2.6.8 and 6.1.1.4'

loop_
_geom_angle_atom_site_label_1
_geom_angle_atom_site_label_2
_geom_angle_atom_site_label_3
_geom_angle
_geom_angle_site_symmetry_1
_geom_angle_site_symmetry_3
Ag1 Ag1 Ag1 90.0 10_556 11_655
N4 Ag1 Ag1 146.8(4) . 10_556
N4 Ag1 Ag1 105.8(4) . 11_655
N4 Ag1 C1 163.9(8) . .
C1 Ag1 Ag1 49.3(6) . 10_556
C1 Ag1 Ag1 67.8(10) . 11_655
Ag1A Ag1A Ag1A 89.998(1) 11_655 10_556
Ag1A Ag1A N4 117.0(5) 11_655 .
Ag1A Ag1A C1 47.6(8) 11_655 11_655
N4 Ag1A Ag1A 137.9(5) . 10_556
N4 Ag1A C1 163.3(9) . 11_655
C1 Ag1A Ag1A 56.3(5) 11_655 10_556
C1 Ag1A Ag1A 80.5(12) . 11_655
C1 Ag1A Ag1A 42.2(8) . 10_556
C1 Ag1A N4 161.1(13) . .
C1 Ag1A C1 33.0(19) . 11_655
N4 Ag1B Ag1B 154.9(5) . 10_556
N4 Ag1B C1 141.7(9) . .
N4 Ag1B C7 70.0(7) . .
C1 Ag1B Ag1B 56.7(5) . 10_556
C1 Ag1B C7 135.8(8) . .
C7 Ag1B Ag1B 85.5(4) . 10_556
Ag2 Ag2 N2 167.8(6) 11_655 11_655
Ag2 Ag2 N2 9.9(5) 11_655 .
N2 Ag2 N2 157.9(11) 11_655 .
C2 N1 C1 72(4) . .
C2 N1 C3 86(4) . .
C2 N1 C6 29(3) . .
C3 N1 C1 158(5) . .
C3 N1 C6 58(3) . .
C6 N1 C1 100(4) . .
Ag2 N2 Ag2 2.34(12) 11_655 .
C7 N2 Ag2 118.3(12) . .
C7 N2 Ag2 118.3(12) 10_556 .
C7 N2 Ag2 118.7(12) 10_556 11_655
C7 N2 Ag2 118.7(12) . 11_655
C7 N2 C7 121(2) 10_556 .
C7 N3 C10 113.2(16) . .
C11 N3 C7 118.3(17) . .
C11 N3 C10 117.6(16) . .
Ag1 N4 Ag1A 11.8(3) . .
Ag1B N4 Ag1 14.7(3) . .
Ag1B N4 Ag1A 26.4(5) . .
C11 N4 Ag1 126.8(12) . .
C11 N4 Ag1A 126.2(13) . .
C11 N4 Ag1B 125.1(13) . .
C11 N4 C15 119.0(16) . .
C15 N4 Ag1 110.1(12) . .
C15 N4 Ag1A 105.0(12) . .
C15 N4 Ag1B 115.6(12) . .
C15 N5 C16 116(2) . .
C17 N5 C15 117.8(17) . .
C17 N5 C16 126(3) . .
C17 N6 C17 125(3) 11_655 .
Ag1 C1 Ag1 81.4(12) . 10_556
Ag1 C1 Ag1A 107.3(11) . 4_655
Ag1 C1 Ag1A 64.7(6) 10_556 4_655
Ag1 C1 Ag1A 64.7(6) . 11_655
Ag1 C1 Ag1A 107.3(11) 10_556 11_655
Ag1 C1 Ag1B 11.1(3) . .
Ag1 C1 Ag1B 11.1(3) 10_556 10_556
Ag1 C1 Ag1B 74.7(11) . 10_556
Ag1 C1 Ag1B 74.7(11) 10_556 .
Ag1A C1 Ag1 13.3(4) . .
Ag1A C1 Ag1 89.6(14) . 10_556
Ag1A C1 Ag1 13.3(4) 10_556 10_556
Ag1A C1 Ag1 89.6(14) 10_556 .
Ag1A C1 Ag1A 95.7(15) 10_556 .
Ag1A C1 Ag1A 51.9(8) 10_556 4_655
Ag1A C1 Ag1A 51.9(8) . 11_655
Ag1A C1 Ag1A 67.4(10) 4_655 11_655
Ag1A C1 Ag1A 101.9(12) 10_556 11_655
Ag1A C1 Ag1A 101.9(12) . 4_655
Ag1A C1 Ag1B 24.4(7) 10_556 10_556
Ag1A C1 Ag1B 84.5(13) . 10_556
Ag1A C1 Ag1B 84.5(13) 10_556 .
Ag1A C1 Ag1B 24.4(7) . .
Ag1B C1 Ag1A 111.1(11) 10_556 11_655
Ag1B C1 Ag1A 75.5(7) . 11_655
Ag1B C1 Ag1A 111.1(11) . 4_655
Ag1B C1 Ag1A 75.5(7) 10_556 4_655
Ag1B C1 Ag1B 66.7(11) . 10_556
N1 C1 Ag1 105(2) . .
N1 C1 Ag1 105(2) . 10_556
N1 C1 Ag1A 143.7(10) . 4_655
N1 C1 Ag1A 143.7(10) . 11_655
N1 C1 Ag1A 113(2) . .
N1 C1 Ag1A 113(2) . 10_556
N1 C1 Ag1B 98(2) . 10_556
N1 C1 Ag1B 98(2) . .
N1 C1 C1 130(2) . 11_655
N1 C1 C2 81(3) . 11_655
N1 C1 C2 46(3) . .
C1 C1 Ag1 112.2(9) 11_655 .
C1 C1 Ag1 112.2(9) 11_655 10_556
C1 C1 Ag1A 47.6(8) 11_655 11_655
C1 C1 Ag1A 99.5(12) 11_655 10_556
C1 C1 Ag1A 99.5(12) 11_655 .
C1 C1 Ag1A 47.6(8) 11_655 4_655
C1 C1 Ag1B 122.7(8) 11_655 10_556
C1 C1 Ag1B 122.7(8) 11_655 .
C1 C1 C2 48.8(19) 11_655 11_655
C1 C1 C2 84(3) 11_655 .
C2 C1 Ag1 133.9(14) . .
C2 C1 Ag1 133.9(14) . 10_556
C2 C1 Ag1 138.0(9) 11_655 .
C2 C1 Ag1 138.0(9) 11_655 10_556
C2 C1 Ag1A 131.6(8) . 10_556
C2 C1 Ag1A 131.6(8) . .
C2 C1 Ag1A 126.7(14) 11_655 10_556
C2 C1 Ag1A 85.5(19) 11_655 11_655
C2 C1 Ag1A 114(3) . 11_655
C2 C1 Ag1A 114(3) . 4_655
C2 C1 Ag1A 126.7(14) 11_655 .
C2 C1 Ag1A 85.5(19) 11_655 4_655
C2 C1 Ag1B 134(2) . 10_556
C2 C1 Ag1B 134(2) . .
C2 C1 Ag1B 146.7(6) 11_655 10_556
C2 C1 Ag1B 146.7(6) 11_655 .
C2 C1 C2 35(4) . 11_655
N1 C2 C1 110(4) . 11_655
N1 C2 C1 62(3) . .
N1 C2 C2 158(3) . 11_655
N1 C2 C3 48(3) . .
C1 C2 C1 47(3) . 11_655
C1 C2 C3 110(4) . .
C2 C2 C1 96(3) 11_655 .
C2 C2 C1 48.8(19) 11_655 11_655
C2 C2 C3 154(3) 11_655 .
C3 C2 C1 157(4) . 11_655
N1 C3 C2 46(3) . .
N1 C3 C4 132(5) . .
N1 C3 C6 71(4) . .
C2 C3 C4 86(3) . .
C6 C3 C2 24(2) . .
C6 C3 C4 61(3) . .
C5 C4 C3 150(4) . .
C5 C4 C6 104(3) . .
C6 C4 C3 46(2) . .
C4 C5 C4 120(4) . 11_655
N1 C6 C4 124(3) . .
N1 C6 C6 130(2) . 11_655
C3 C6 N1 52(3) . .
C3 C6 C4 73(3) . .
C3 C6 C6 179(3) . 11_655
C6 C6 C4 106.1(19) 11_655 .
N2 C7 Ag1B 98.8(14) . .
N2 C7 N3 114.4(18) . .
N2 C7 C8 120.4(19) . .
N3 C7 Ag1B 94.3(12) . .
C8 C7 Ag1B 78.2(15) . .
C8 C7 N3 125.3(18) . .
C7 C8 H8 121.0 . .
C9 C8 C7 118(3) . .
C9 C8 H8 121.0 . .
C8 C9 C8 122(4) . 10_556
C8 C9 H9 118.8 10_556 .
C8 C9 H9 118.8 . .
N3 C10 H10A 109.5 . .
N3 C10 H10B 109.5 . .
N3 C10 H10C 109.5 . .
H10A C10 H10B 109.5 . .
H10A C10 H10C 109.5 . .
H10B C10 H10C 109.5 . .
N3 C11 C12 121(2) . .
N4 C11 N3 116.0(16) . .
N4 C11 C12 123.0(19) . .
C11 C12 H12 121.6 . .
C13 C12 C11 117(2) . .
C13 C12 H12 121.6 . .
C12 C13 H13 119.0 . .
C12 C13 C14 121.9(18) . .
C14 C13 H13 119.0 . .
C13 C14 H14 121.0 . .
C15 C14 C13 118.0(18) . .
C15 C14 H14 121.0 . .
N4 C15 N5 115.8(15) . .
C14 C15 N4 121.1(18) . .
C14 C15 N5 123.0(17) . .
N5 C16 H16A 109.5 . .
N5 C16 H16B 109.5 . .
N5 C16 H16C 109.5 . .
H16A C16 H16B 109.5 . .
H16A C16 H16C 109.5 . .
H16B C16 H16C 109.5 . .
N5 C17 N6 119(2) . .
N5 C17 C18 120(2) . .
N6 C17 C18 121(3) . .
C17 C18 H18 125.0 . .
C19 C18 C17 110(3) . .
C19 C18 H18 125.0 . .
C18 C19 C18 133(4) . 11_655
C18 C19 H19 113.4 . .
C18 C19 H19 113.4 11_655 .
O1 S1 O1 110(2) . 11_655
O1 S1 O2 113.2(14) . .
O1 S1 O2 113.2(14) 11_655 .
O1 S1 C20 108.0(12) . .
O1 S1 C20 108.0(12) 11_655 .
O2 S1 C20 104(2) . .
F1 C20 S1 116(2) 11_655 .
F1 C20 S1 116(2) . .
F1 C20 F1 105(5) . 11_655
F1 C20 F2 103(3) 11_655 .
F1 C20 F2 103(3) . .
F2 C20 S1 114(3) . .

loop_
_geom_bond_atom_site_label_1
_geom_bond_atom_site_label_2
_geom_bond_distance
_geom_bond_site_symmetry_2
Ag1 Ag1 3.080(5) 11_655
Ag1 Ag1 2.833(4) 10_556
Ag1 N4 2.166(15) .
Ag1 C1 2.17(3) .
Ag1A Ag1A 2.08(2) 11_655
Ag1A Ag1A 2.90(2) 10_556
Ag1A N4 2.400(19) .
Ag1A C1 1.95(2) .
Ag1A C1 2.61(3) 11_655
Ag1B Ag1B 2.73(2) 10_556
Ag1B N4 2.058(19) .
Ag1B C1 2.49(3) .
Ag1B C7 2.65(3) .
Ag2 Ag2 0.478(6) 11_655
Ag2 N2 2.010(19) 11_655
Ag2 N2 2.48(2) .
N1 C1 1.38(4) .
N1 C2 1.12(7) .
N1 C3 1.14(5) .
N1 C6 1.37(4) .
N2 Ag2 2.010(19) 11_655
N2 C7 1.33(2) .
N2 C7 1.33(2) 10_556
N3 C7 1.47(2) .
N3 C10 1.49(3) .
N3 C11 1.39(2) .
N4 C11 1.30(3) .
N4 C15 1.38(2) .
N5 C15 1.43(3) .
N5 C16 1.46(4) .
N5 C17 1.29(3) .
N6 C17 1.31(3) .
N6 C17 1.31(3) 11_655
C1 Ag1 2.17(3) 10_556
C1 Ag1A 2.61(3) 11_655
C1 Ag1A 1.95(2) 10_556
C1 Ag1A 2.61(3) 4_655
C1 Ag1B 2.49(3) 10_556
C1 C1 1.44(8) 11_655
C1 C2 1.48(6) .
C1 C2 1.95(6) 11_655
C2 C1 1.95(6) 11_655
C2 C2 1.13(11) 11_655
C2 C3 1.54(7) .
C3 C4 1.62(5) .
C3 C6 1.23(6) .
C4 C5 1.31(4) .
C4 C6 1.49(4) .
C5 C4 1.31(4) 11_655
C6 C6 1.45(7) 11_655
C7 C8 1.39(3) .
C8 H8 0.9300 .
C8 C9 1.34(3) .
C9 C8 1.34(3) 10_556
C9 H9 0.9300 .
C10 H10A 0.9600 .
C10 H10B 0.9600 .
C10 H10C 0.9600 .
C11 C12 1.43(2) .
C12 H12 0.9300 .
C12 C13 1.33(3) .
C13 H13 0.9300 .
C13 C14 1.40(3) .
C14 H14 0.9300 .
C14 C15 1.37(2) .
C16 H16A 0.9600 .
C16 H16B 0.9600 .
C16 H16C 0.9600 .
C17 C18 1.49(3) .
C18 H18 0.9300 .
C18 C19 1.36(3) .
C19 C18 1.36(3) 11_655
C19 H19 0.9300 .
S1 O1 1.41(2) .
S1 O1 1.41(2) 11_655
S1 O2 1.43(3) .
S1 C20 1.76(5) .
F1 C20 1.27(3) .
F2 C20 1.36(4) .
C20 F1 1.27(3) 11_655

loop_
_geom_torsion_atom_site_label_1
_geom_torsion_atom_site_label_2
_geom_torsion_atom_site_label_3
_geom_torsion_atom_site_label_4
_geom_torsion
_geom_torsion_site_symmetry_1
_geom_torsion_site_symmetry_4
Ag1 Ag1 N4 Ag1A 133.6(18) 10_556 .
Ag1 Ag1 N4 Ag1A 18.0(16) 11_655 .
Ag1 Ag1 N4 Ag1B -46.2(15) 10_556 .
Ag1 Ag1 N4 Ag1B -161.9(14) 11_655 .
Ag1 Ag1 N4 C11 42(2) 10_556 .
Ag1 Ag1 N4 C11 -73.2(18) 11_655 .
Ag1 Ag1 N4 C15 -160.7(8) 10_556 .
Ag1 Ag1 N4 C15 83.6(12) 11_655 .
Ag1 Ag1 C1 Ag1 110.6(8) 11_655 10_556
Ag1 Ag1 C1 Ag1A -3.2(3) 11_655 11_655
Ag1 Ag1 C1 Ag1A -17.1(17) 11_655 .
Ag1 Ag1 C1 Ag1A -113.8(9) 10_556 11_655
Ag1 Ag1 C1 Ag1A -60.1(6) 10_556 4_655
Ag1 Ag1 C1 Ag1A 100.1(11) 11_655 10_556
Ag1 Ag1 C1 Ag1A -128(2) 10_556 .
Ag1 Ag1 C1 Ag1A -10.5(5) 10_556 10_556
Ag1 Ag1 C1 Ag1A 50.5(9) 11_655 4_655
Ag1 Ag1 C1 Ag1B 162.2(15) 11_655 .
Ag1 Ag1 C1 Ag1B 119.6(7) 11_655 10_556
Ag1 Ag1 C1 Ag1B 9.0(4) 10_556 10_556
Ag1 Ag1 C1 Ag1B 51.6(18) 10_556 .
Ag1 Ag1 C1 N1 -145.9(19) 11_655 .
Ag1 Ag1 C1 N1 104(2) 10_556 .
Ag1 Ag1 C1 C1 -110.6(8) 10_556 11_655
Ag1 Ag1 C1 C1 -0.003(4) 11_655 11_655
Ag1 Ag1 C1 C2 -52(3) 11_655 11_655
Ag1 Ag1 C1 C2 -104(4) 11_655 .
Ag1 Ag1 C1 C2 -163(4) 10_556 11_655
Ag1 Ag1 C1 C2 146(5) 10_556 .
Ag1 N4 C11 N3 -24(3) . .
Ag1 N4 C11 C12 153.7(16) . .
Ag1 N4 C15 N5 22.9(19) . .
Ag1 N4 C15 C14 -159.0(16) . .
Ag1 C1 C2 N1 65(3) 10_556 .
Ag1 C1 C2 N1 -65(3) . .
Ag1 C1 C2 C1 -115(3) 10_556 11_655
Ag1 C1 C2 C1 115(3) . 11_655
Ag1 C1 C2 C2 -115(3) 10_556 11_655
Ag1 C1 C2 C2 115(3) . 11_655
Ag1 C1 C2 C3 65(3) 10_556 .
Ag1 C1 C2 C3 -65(3) . .
Ag1A Ag1A N4 Ag1 -160.6(17) 11_655 .
Ag1A Ag1A N4 Ag1 -36.2(14) 10_556 .
Ag1A Ag1A N4 Ag1B -36.1(11) 10_556 .
Ag1A Ag1A N4 Ag1B -160.5(11) 11_655 .
Ag1A Ag1A N4 C11 -63.0(18) 11_655 .
Ag1A Ag1A N4 C11 61(2) 10_556 .
Ag1A Ag1A N4 C15 81.7(11) 11_655 .
Ag1A Ag1A N4 C15 -153.9(9) 10_556 .
Ag1A Ag1A C1 Ag1 112.4(9) 11_655 10_556
Ag1A Ag1A C1 Ag1 11.8(5) 10_556 10_556
Ag1A Ag1A C1 Ag1 63(2) 10_556 .
Ag1A Ag1A C1 Ag1 163.9(16) 11_655 .
Ag1A Ag1A C1 Ag1A 100.6(13) 11_655 10_556
Ag1A Ag1A C1 Ag1A 48.4(10) 11_655 4_655
Ag1A Ag1A C1 Ag1A -52.2(9) 10_556 4_655
Ag1A Ag1A C1 Ag1A -100.6(13) 10_556 11_655
Ag1A Ag1A C1 Ag1B 163.6(11) 11_655 .
Ag1A Ag1A C1 Ag1B 21.7(8) 10_556 10_556
Ag1A Ag1A C1 Ag1B 63.0(19) 10_556 .
Ag1A Ag1A C1 Ag1B 122.3(7) 11_655 10_556
Ag1A Ag1A C1 N1 118(3) 10_556 .
Ag1A Ag1A C1 N1 -141(2) 11_655 .
Ag1A Ag1A C1 C1 -0.004(3) 11_655 11_655
Ag1A Ag1A C1 C1 -100.6(13) 10_556 11_655
Ag1A Ag1A C1 C2 -90(4) 11_655 .
Ag1A Ag1A C1 C2 -145(3) 10_556 11_655
Ag1A Ag1A C1 C2 169(5) 10_556 .
Ag1A Ag1A C1 C2 -45(3) 11_655 11_655
Ag1A N4 C11 N3 -39(3) . .
Ag1A N4 C11 C12 139.0(17) . .
Ag1A N4 C15 N5 34.0(18) . .
Ag1A N4 C15 C14 -147.9(17) . .
Ag1A C1 C2 N1 -83(4) . .
Ag1A C1 C2 N1 83(4) 10_556 .
Ag1A C1 C2 N1 142.5(13) 4_655 .
Ag1A C1 C2 N1 -142.5(13) 11_655 .
Ag1A C1 C2 C1 -97(4) 10_556 11_655
Ag1A C1 C2 C1 97(4) . 11_655
Ag1A C1 C2 C1 -37.5(13) 4_655 11_655
Ag1A C1 C2 C1 37.5(13) 11_655 11_655
Ag1A C1 C2 C2 37.5(13) 11_655 11_655
Ag1A C1 C2 C2 -97(4) 10_556 11_655
Ag1A C1 C2 C2 97(4) . 11_655
Ag1A C1 C2 C2 -37.5(13) 4_655 11_655
Ag1A C1 C2 C3 83(4) 10_556 .
Ag1A C1 C2 C3 142.5(13) 4_655 .
Ag1A C1 C2 C3 -83(4) . .
Ag1A C1 C2 C3 -142.5(13) 11_655 .
Ag1B Ag1B N4 Ag1 111(2) 10_556 .
Ag1B Ag1B N4 Ag1A 111.3(17) 10_556 .
Ag1B Ag1B N4 C11 9(3) 10_556 .
Ag1B Ag1B N4 C15 -177.4(10) 10_556 .
Ag1B Ag1B C1 Ag1 -8.2(3) 10_556 10_556
Ag1B Ag1B C1 Ag1 -134.7(16) 10_556 .
Ag1B Ag1B C1 Ag1A -17.3(6) 10_556 10_556
Ag1B Ag1B C1 Ag1A -134.3(14) 10_556 .
Ag1B Ag1B C1 Ag1A -121.0(8) 10_556 11_655
Ag1B Ag1B C1 Ag1A -62.7(7) 10_556 4_655
Ag1B Ag1B C1 N1 95.4(17) 10_556 .
Ag1B Ag1B C1 C1 -115.0(7) 10_556 11_655
Ag1B Ag1B C1 C2 -178(4) 10_556 11_655
Ag1B Ag1B C1 C2 129(4) 10_556 .
Ag1B Ag1B C7 N2 29.5(12) 10_556 .
Ag1B Ag1B C7 N3 145.0(11) 10_556 .
Ag1B Ag1B C7 C8 -89.9(13) 10_556 .
Ag1B N4 C11 N3 -6(3) . .
Ag1B N4 C11 C12 171.7(16) . .
Ag1B N4 C15 N5 8(2) . .
Ag1B N4 C15 C14 -173.8(16) . .
Ag1B C1 C2 N1 -49(3) . .
Ag1B C1 C2 N1 49(3) 10_556 .
Ag1B C1 C2 C1 131(3) . 11_655
Ag1B C1 C2 C1 -131(3) 10_556 11_655
Ag1B C1 C2 C2 -131(3) 10_556 11_655
Ag1B C1 C2 C2 131(3) . 11_655
Ag1B C1 C2 C3 49(3) 10_556 .
Ag1B C1 C2 C3 -49(3) . .
Ag1B C7 C8 C9 91(3) . .
Ag2 Ag2 N2 C7 -99.0(17) 11_655 10_556
Ag2 Ag2 N2 C7 98.8(17) 11_655 .
Ag2 N2 C7 Ag1B 78.1(14) . .
Ag2 N2 C7 Ag1B 80.7(15) 11_655 .
Ag2 N2 C7 N3 -21(3) . .
Ag2 N2 C7 N3 -18(3) 11_655 .
Ag2 N2 C7 C8 159.5(18) . .
Ag2 N2 C7 C8 162.2(18) 11_655 .
N1 C1 C2 C1 180.0 . 11_655
N1 C1 C2 C2 180.0 . 11_655
N1 C1 C2 C3 0.0 . .
N1 C2 C3 C4 180.0 . .
N1 C2 C3 C6 180.0 . .
N1 C3 C4 C5 0.0 . .
N1 C3 C4 C6 0.0 . .
N1 C3 C6 C4 180.0 . .
N1 C3 C6 C6 -179.8(5) . 11_655
N2 Ag2 N2 Ag2 -179.926(4) 11_655 11_655
N2 Ag2 N2 C7 -81.1(17) 11_655 .
N2 Ag2 N2 C7 81.1(17) 11_655 10_556
N2 C7 C8 C9 -2(4) . .
N3 C7 C8 C9 178(3) . .
N3 C11 C12 C13 180(2) . .
N4 Ag1 C1 Ag1 180(3) . 10_556
N4 Ag1 C1 Ag1A 52(4) . .
N4 Ag1 C1 Ag1A 169(3) . 10_556
N4 Ag1 C1 Ag1A 120(3) . 4_655
N4 Ag1 C1 Ag1A 66(4) . 11_655
N4 Ag1 C1 Ag1B -171(3) . 10_556
N4 Ag1 C1 Ag1B -128(4) . .
N4 Ag1 C1 N1 -77(5) . .
N4 Ag1 C1 C1 69(4) . 11_655
N4 Ag1 C1 C2 -34(7) . .
N4 Ag1 C1 C2 17(6) . 11_655
N4 Ag1A C1 Ag1 -38(3) . .
N4 Ag1A C1 Ag1 -89(3) . 10_556
N4 Ag1A C1 Ag1A 158(3) . 11_655
N4 Ag1A C1 Ag1A -101(3) . 10_556
N4 Ag1A C1 Ag1A -153(3) . 4_655
N4 Ag1A C1 Ag1B -38(3) . .
N4 Ag1A C1 Ag1B -79(3) . 10_556
N4 Ag1A C1 N1 17(5) . .
N4 Ag1A C1 C1 158(3) . 11_655
N4 Ag1A C1 C2 114(4) . 11_655
N4 Ag1A C1 C2 68(6) . .
N4 Ag1B C1 Ag1 148.2(12) . 10_556
N4 Ag1B C1 Ag1 21.6(16) . .
N4 Ag1B C1 Ag1A 22.0(17) . .
N4 Ag1B C1 Ag1A 35.3(15) . 11_655
N4 Ag1B C1 Ag1A 139.1(13) . 10_556
N4 Ag1B C1 Ag1A 93.6(14) . 4_655
N4 Ag1B C1 Ag1B 156.3(10) . 10_556
N4 Ag1B C1 N1 -108(2) . .
N4 Ag1B C1 C1 41.3(15) . 11_655
N4 Ag1B C1 C2 -22(5) . 11_655
N4 Ag1B C1 C2 -75(4) . .
N4 Ag1B C7 N2 -145.2(15) . .
N4 Ag1B C7 N3 -29.8(11) . .
N4 Ag1B C7 C8 95.4(14) . .
N4 C11 C12 C13 2(3) . .
N5 C17 C18 C19 179(2) . .
N6 C17 C18 C19 0(4) . .
C1 Ag1 N4 Ag1A -46(4) . .
C1 Ag1 N4 Ag1B 134(4) . .
C1 Ag1 N4 C11 -137(4) . .
C1 Ag1 N4 C15 19(4) . .
C1 Ag1A N4 Ag1 179(100) 11_655 .
C1 Ag1A N4 Ag1 43(3) . .
C1 Ag1A N4 Ag1B 179(4) 11_655 .
C1 Ag1A N4 Ag1B 44(3) . .
C1 Ag1A N4 C11 141(3) . .
C1 Ag1A N4 C11 -83(4) 11_655 .
C1 Ag1A N4 C15 62(4) 11_655 .
C1 Ag1A N4 C15 -74(4) . .
C1 Ag1A C1 Ag1 112.4(9) 11_655 10_556
C1 Ag1A C1 Ag1 163.9(16) 11_655 .
C1 Ag1A C1 Ag1A 100.6(13) 11_655 10_556
C1 Ag1A C1 Ag1A 48.4(10) 11_655 4_655
C1 Ag1A C1 Ag1A 0.004(6) 11_655 11_655
C1 Ag1A C1 Ag1B 122.3(7) 11_655 10_556
C1 Ag1A C1 Ag1B 163.6(11) 11_655 .
C1 Ag1A C1 N1 -141(2) 11_655 .
C1 Ag1A C1 C2 -45(3) 11_655 11_655
C1 Ag1A C1 C2 -90(4) 11_655 .
C1 Ag1B N4 Ag1 -16.4(13) . .
C1 Ag1B N4 Ag1A -16.4(13) . .
C1 Ag1B N4 C11 -118(2) . .
C1 Ag1B N4 C15 55(2) . .
C1 Ag1B C7 N2 0(2) . .
C1 Ag1B C7 N3 115.5(15) . .
C1 Ag1B C7 C8 -119.3(18) . .
C1 N1 C2 C1 0.0 . 11_655
C1 N1 C2 C2 -0.013(3) . 11_655
C1 N1 C2 C3 180.0 . .
C1 N1 C3 C2 0.0 . .
C1 N1 C3 C4 0.0 . .
C1 N1 C3 C6 0.0 . .
C1 N1 C6 C3 180.0 . .
C1 N1 C6 C4 180.0 . .
C1 N1 C6 C6 0.0 . 11_655
C1 C1 C2 N1 180.0 11_655 .
C1 C1 C2 C2 0.0 11_655 11_655
C1 C1 C2 C3 180.0 11_655 .
C1 C2 C3 N1 0.0 . .
C1 C2 C3 N1 -0.007(2) 11_655 .
C1 C2 C3 C4 180.0 . .
C1 C2 C3 C4 179.993(2) 11_655 .
C1 C2 C3 C6 180.0 . .
C1 C2 C3 C6 179.993(2) 11_655 .
C2 N1 C1 Ag1 -137.5(11) . 10_556
C2 N1 C1 Ag1 137.5(11) . .
C2 N1 C1 Ag1A -126.3(17) . 10_556
C2 N1 C1 Ag1A -70(4) . 4_655
C2 N1 C1 Ag1A 126.3(17) . .
C2 N1 C1 Ag1A 70(4) . 11_655
C2 N1 C1 Ag1B -146.3(7) . 10_556
C2 N1 C1 Ag1B 146.3(7) . .
C2 N1 C1 C1 0.005(2) . 11_655
C2 N1 C1 C2 0.0 . 11_655
C2 N1 C3 C4 0.0 . .
C2 N1 C3 C6 0.0 . .
C2 N1 C6 C3 180.0 . .
C2 N1 C6 C4 180.0 . .
C2 N1 C6 C6 0.0 . 11_655
C2 C1 C2 N1 180.005(1) 11_655 .
C2 C1 C2 C1 0.0 11_655 11_655
C2 C1 C2 C3 180.005(1) 11_655 .
C2 C2 C3 N1 -179.989(2) 11_655 .
C2 C2 C3 C4 0.011(3) 11_655 .
C2 C2 C3 C6 0.011(3) 11_655 .
C2 C3 C4 C5 0.0 . .
C2 C3 C4 C6 0.0 . .
C2 C3 C6 N1 0.0 . .
C2 C3 C6 C4 180.0 . .
C2 C3 C6 C6 -179.8(5) . 11_655
C3 N1 C1 Ag1 -137.5(11) . 10_556
C3 N1 C1 Ag1 137.5(11) . .
C3 N1 C1 Ag1A -126.3(17) . 10_556
C3 N1 C1 Ag1A -70(4) . 4_655
C3 N1 C1 Ag1A 70(4) . 11_655
C3 N1 C1 Ag1A 126.3(17) . .
C3 N1 C1 Ag1B 146.3(7) . .
C3 N1 C1 Ag1B -146.3(7) . 10_556
C3 N1 C1 C1 0.005(2) . 11_655
C3 N1 C1 C2 0.0 . 11_655
C3 N1 C1 C2 0.0 . .
C3 N1 C2 C1 180.0 . 11_655
C3 N1 C2 C1 180.0 . .
C3 N1 C2 C2 179.987(3) . 11_655
C3 N1 C6 C4 0.0 . .
C3 N1 C6 C6 180.0 . 11_655
C3 C4 C5 C4 0.0 . 11_655
C3 C4 C6 N1 0.0 . .
C3 C4 C6 C6 180.0 . 11_655
C4 C3 C6 N1 180.0 . .
C4 C3 C6 C6 0.2(5) . 11_655
C5 C4 C6 N1 180.0 . .
C5 C4 C6 C3 180.0 . .
C5 C4 C6 C6 0.0 . 11_655
C6 N1 C1 Ag1 137.5(11) . .
C6 N1 C1 Ag1 -137.5(11) . 10_556
C6 N1 C1 Ag1A -126.3(17) . 10_556
C6 N1 C1 Ag1A 126.3(17) . .
C6 N1 C1 Ag1A 70(4) . 11_655
C6 N1 C1 Ag1A -70(4) . 4_655
C6 N1 C1 Ag1B -146.3(7) . 10_556
C6 N1 C1 Ag1B 146.3(7) . .
C6 N1 C1 C1 0.005(2) . 11_655
C6 N1 C1 C2 0.0 . 11_655
C6 N1 C1 C2 0.0 . .
C6 N1 C2 C1 180.0 . 11_655
C6 N1 C2 C1 180.0 . .
C6 N1 C2 C2 179.987(3) . 11_655
C6 N1 C2 C3 0.0 . .
C6 N1 C3 C2 0.0 . .
C6 N1 C3 C4 0.0 . .
C6 C3 C4 C5 0.0 . .
C6 C4 C5 C4 0.0 . 11_655
C7 Ag1B N4 Ag1 123.8(15) . .
C7 Ag1B N4 Ag1A 123.7(12) . .
C7 Ag1B N4 C11 21.9(17) . .
C7 Ag1B N4 C15 -164.9(15) . .
C7 Ag1B C1 Ag1 -98.8(19) . .
C7 Ag1B C1 Ag1 27.7(17) . 10_556
C7 Ag1B C1 Ag1A -98.4(16) . .
C7 Ag1B C1 Ag1A -85.1(12) . 11_655
C7 Ag1B C1 Ag1A 18.7(19) . 10_556
C7 Ag1B C1 Ag1A -26.8(19) . 4_655
C7 Ag1B C1 Ag1B 35.9(16) . 10_556
C7 Ag1B C1 N1 131.3(13) . .
C7 Ag1B C1 C1 -79.1(13) . 11_655
C7 Ag1B C1 C2 -142(4) . 11_655
C7 Ag1B C1 C2 165(3) . .
C7 N2 C7 Ag1B -84(2) 10_556 .
C7 N2 C7 N3 177.5(14) 10_556 .
C7 N2 C7 C8 -2(4) 10_556 .
C7 N3 C11 N4 -32(3) . .
C7 N3 C11 C12 150.2(19) . .
C7 C8 C9 C8 6(6) . 10_556
C10 N3 C7 Ag1B -175.9(13) . .
C10 N3 C7 N2 -74(2) . .
C10 N3 C7 C8 105(3) . .
C10 N3 C11 N4 -173.9(18) . .
C10 N3 C11 C12 8(3) . .
C11 N3 C7 Ag1B 40.6(17) . .
C11 N3 C7 N2 142(2) . .
C11 N3 C7 C8 -38(3) . .
C11 N4 C15 N5 -178.2(17) . .
C11 N4 C15 C14 0(3) . .
C11 C12 C13 C14 -2(3) . .
C12 C13 C14 C15 0(3) . .
C13 C14 C15 N4 1(3) . .
C13 C14 C15 N5 178.6(18) . .
C15 N4 C11 N3 -179.0(16) . .
C15 N4 C11 C12 -1(3) . .
C15 N5 C17 N6 3(3) . .
C15 N5 C17 C18 -176.5(18) . .
C16 N5 C15 N4 81(2) . .
C16 N5 C15 C14 -97(3) . .
C16 N5 C17 N6 -173(2) . .
C16 N5 C17 C18 8(3) . .
C17 N5 C15 N4 -95(2) . .
C17 N5 C15 C14 87(3) . .
C17 N6 C17 N5 178.6(16) 11_655 .
C17 N6 C17 C18 -2(4) 11_655 .
C17 C18 C19 C18 2(6) . 11_655
O1 S1 C20 F1 178(3) 11_655 11_655
O1 S1 C20 F1 -178(3) . .
O1 S1 C20 F1 59(3) . 11_655
O1 S1 C20 F1 -59(3) 11_655 .
O1 S1 C20 F2 59.4(13) 11_655 .
O1 S1 C20 F2 -59.4(13) . .
O2 S1 C20 F1 -62(3) . 11_655
O2 S1 C20 F1 62(3) . .
O2 S1 C20 F2 180.0 . .

loop_
_platon_squeeze_void_nr
_platon_squeeze_void_average_x
_platon_squeeze_void_average_y
_platon_squeeze_void_average_z
_platon_squeeze_void_volume
_platon_squeeze_void_count_electrons
_platon_squeeze_void_content
1 0.000 0.456 0.250 166 89 ' '
2 0.000 0.544 0.750 166 89 ' '
3 0.500 -0.044 0.250 166 89 ' '
4 0.500 0.044 0.750 166 89 ' '
